data_2229142
loop_
_publ_author_name
'Choi, Hong Dae'
'Seo, Pil Ja'
'Son, Byeng Wha'
'Lee, Uk'

_publ_section_title
;
 5-Bromo-3-cyclohexylsulfinyl-2-methyl-1-benzofuran
;
_journal_coeditor_code LH5201
_journal_issue 2
_journal_name_full 'Acta Crystallographica Section E'
_journal_page_first o527
_journal_paper_doi 10.1107/S1600536811003242
_journal_volume 67
_journal_year 2011
_chemical_formula_iupac 'C15 H17 Br O2 S'
_chemical_formula_moiety 'C15 H17 Br O2 S'
_chemical_formula_sum 'C15 H17 Br O2 S'
_chemical_formula_weight 341.26
_chemical_name_systematic
;
5-Bromo-3-cyclohexylsulfinyl-2-methyl-1-benzofuran
;
_space_group_IT_number 14
_symmetry_cell_setting monoclinic
_symmetry_space_group_name_Hall '-P 2ybc'
_symmetry_space_group_name_H-M 'P 1 21/c 1'
_atom_sites_solution_hydrogens difmap
_atom_sites_solution_primary direct
_atom_sites_solution_secondary difmap
_cell_angle_alpha 90.00
_cell_angle_beta 97.7020(10)
_cell_angle_gamma 90.00
_cell_formula_units_Z 8
_cell_length_a 12.1842(2)
_cell_length_b 9.02810(10)
_cell_length_c 26.6191(4)
_cell_measurement_reflns_used 7002
_cell_measurement_temperature 173(2)
_cell_measurement_theta_max 24.86
_cell_measurement_theta_min 2.38
_cell_volume 2901.69(7)
_computing_cell_refinement '<i>SAINT</i> (Bruker, 2009)'
_computing_data_collection '<i>APEX2</i> (Bruker, 2009)'
_computing_data_reduction '<i>SAINT</i> (Bruker, 2009)'
_computing_molecular_graphics '<i>ORTEP-3</i> (Farrugia, 1997) and <i>DIAMOND</i> (Brandenburg, 1998)'
_computing_publication_material '<i>SHELXL97</i> (Sheldrick, 2008)'
_computing_structure_refinement '<i>SHELXL97</i> (Sheldrick, 2008)'
_computing_structure_solution '<i>SHELXS97</i> (Sheldrick, 2008)'
_diffrn_ambient_temperature 173(2)
_diffrn_detector_area_resol_mean 10.0
_diffrn_measured_fraction_theta_full 0.999
_diffrn_measured_fraction_theta_max 0.999
_diffrn_measurement_device_type 'Bruker SMART APEXII CCD'
_diffrn_measurement_method '\f and \w'
_diffrn_radiation_monochromator 'graphite multilayer'
_diffrn_radiation_source 'rotating anode'
_diffrn_radiation_type MoK\a
_diffrn_radiation_wavelength 0.71073
_diffrn_reflns_av_R_equivalents 0.0407
_diffrn_reflns_av_sigmaI/netI 0.0419
_diffrn_reflns_limit_h_max 15
_diffrn_reflns_limit_h_min -15
_diffrn_reflns_limit_k_max 11
_diffrn_reflns_limit_k_min -10
_diffrn_reflns_limit_l_max 34
_diffrn_reflns_limit_l_min -32
_diffrn_reflns_number 26831
_diffrn_reflns_theta_full 27.51
_diffrn_reflns_theta_max 27.51
_diffrn_reflns_theta_min 1.54
_diffrn_standards_number 0
_exptl_absorpt_coefficient_mu 2.972
_exptl_absorpt_correction_T_max 0.7456
_exptl_absorpt_correction_T_min 0.5793
_exptl_absorpt_correction_type multi-scan
_exptl_absorpt_process_details '(SADABS; Bruker, 2009)'
_exptl_crystal_colour colourless
_exptl_crystal_density_diffrn 1.562
_exptl_crystal_density_method 'not measured'
_exptl_crystal_description block
_exptl_crystal_F_000 1392
_exptl_crystal_size_max 0.308
_exptl_crystal_size_mid 0.215
_exptl_crystal_size_min 0.18
_refine_diff_density_max 0.412
_refine_diff_density_min -0.561
_refine_ls_extinction_method none
_refine_ls_goodness_of_fit_ref 1.035
_refine_ls_hydrogen_treatment constr
_refine_ls_matrix_type full
_refine_ls_number_parameters 345
_refine_ls_number_reflns 6674
_refine_ls_number_restraints 0
_refine_ls_restrained_S_all 1.035
_refine_ls_R_factor_all 0.0579
_refine_ls_R_factor_gt 0.0353
_refine_ls_shift/su_max 0.001
_refine_ls_shift/su_mean 0.000
_refine_ls_structure_factor_coef Fsqd
_refine_ls_weighting_details 'calc w=1/[\s^2^(Fo^2^)+(0.0465P)^2^+0.1726P] where P=(Fo^2^+2Fc^2^)/3'
_refine_ls_weighting_scheme calc
_refine_ls_wR_factor_gt 0.0805
_refine_ls_wR_factor_ref 0.0881
_reflns_number_gt 4944
_reflns_number_total 6674
_reflns_threshold_expression I>2\s(I)
_cod_data_source_file lh5201.cif
_cod_data_source_block I
_cod_original_sg_symbol_H-M 'P 21/c'
_cod_database_code 2229142
_cod_database_fobs_code 2229142

loop_
_symmetry_equiv_pos_as_xyz
'x, y, z'
'-x, y+1/2, -z+1/2'
'-x, -y, -z'
'x, -y-1/2, z-1/2'

loop_
_atom_site_type_symbol
_atom_site_label
_atom_site_fract_x
_atom_site_fract_y
_atom_site_fract_z
_atom_site_U_iso_or_equiv
_atom_site_adp_type
_atom_site_calc_flag
_atom_site_refinement_flags
_atom_site_occupancy
_atom_site_disorder_assembly
_atom_site_disorder_group
Br Br1 0.46756(2) 0.86266(3) 0.592298(11) 0.04012(9) Uani d . 1 . .
Br Br2 -0.07658(2) -0.22211(3) 0.590592(11) 0.04406(10) Uani d . 1 . .
S S1 0.73629(5) 0.29635(6) 0.65910(2) 0.02434(14) Uani d . 1 . .
S S2 0.27538(5) 0.26776(7) 0.66785(2) 0.02864(15) Uani d . 1 . .
O O1 0.87123(13) 0.65573(18) 0.72524(6) 0.0277(4) Uani d . 1 . .
O O2 0.61309(14) 0.28891(19) 0.65360(7) 0.0350(4) Uani d . 1 . .
O O3 0.36105(14) -0.13307(18) 0.71689(6) 0.0313(4) Uani d . 1 . .
O O4 0.15602(15) 0.3032(2) 0.65511(7) 0.0401(5) Uani d . 1 . .
C C1 0.77497(18) 0.4739(2) 0.68179(8) 0.0211(5) Uani d . 1 . .
C C2 0.71675(18) 0.6108(2) 0.66932(8) 0.0202(5) Uani d . 1 . .
C C3 0.62204(19) 0.6512(3) 0.63733(8) 0.0230(5) Uani d . 1 . .
H H3 0.5777 0.5803 0.6175 0.028 Uiso calc R 1 . .
C C4 0.59557(19) 0.8007(3) 0.63584(9) 0.0250(5) Uani d . 1 . .
C C5 0.6577(2) 0.9072(3) 0.66440(9) 0.0299(6) Uani d . 1 . .
H H5 0.6357 1.0082 0.6619 0.036 Uiso calc R 1 . .
C C6 0.7517(2) 0.8665(3) 0.69656(9) 0.0294(6) Uani d . 1 . .
H H6 0.7951 0.9371 0.7169 0.035 Uiso calc R 1 . .
C C7 0.77938(19) 0.7179(3) 0.69753(9) 0.0239(5) Uani d . 1 . .
C C8 0.86624(19) 0.5065(3) 0.71497(8) 0.0249(5) Uani d . 1 . .
C C9 0.9604(2) 0.4162(3) 0.73881(10) 0.0353(6) Uani d . 1 . .
H H9A 0.9366 0.3131 0.7413 0.053 Uiso calc R 1 . .
H H9B 0.9860 0.4546 0.7728 0.053 Uiso calc R 1 . .
H H9C 1.0210 0.4210 0.7181 0.053 Uiso calc R 1 . .
C C10 0.77442(19) 0.3168(3) 0.59584(9) 0.0234(5) Uani d . 1 . .
H H10 0.7406 0.4100 0.5805 0.028 Uiso calc R 1 . .
C C11 0.8996(2) 0.3278(3) 0.59887(10) 0.0394(7) Uani d . 1 . .
H H11A 0.9343 0.2411 0.6174 0.047 Uiso calc R 1 . .
H H11B 0.9257 0.4182 0.6179 0.047 Uiso calc R 1 . .
C C12 0.9348(3) 0.3334(4) 0.54597(12) 0.0561(9) Uani d . 1 . .
H H12A 0.9079 0.4266 0.5290 0.067 Uiso calc R 1 . .
H H12B 1.0166 0.3327 0.5489 0.067 Uiso calc R 1 . .
C C13 0.8886(3) 0.2023(4) 0.51411(12) 0.0612(10) Uani d . 1 . .
H H13A 0.9092 0.2113 0.4795 0.073 Uiso calc R 1 . .
H H13B 0.9211 0.1094 0.5293 0.073 Uiso calc R 1 . .
C C14 0.7638(3) 0.1964(3) 0.51127(10) 0.0487(8) Uani d . 1 . .
H H14A 0.7354 0.1095 0.4909 0.058 Uiso calc R 1 . .
H H14B 0.7313 0.2866 0.4941 0.058 Uiso calc R 1 . .
C C15 0.7284(2) 0.1857(3) 0.56366(10) 0.0380(6) Uani d . 1 . .
H H15A 0.7561 0.0920 0.5801 0.046 Uiso calc R 1 . .
H H15B 0.6465 0.1853 0.5608 0.046 Uiso calc R 1 . .
C C16 0.28708(19) 0.0766(3) 0.68148(8) 0.0242(5) Uani d . 1 . .
C C17 0.2120(2) -0.0437(3) 0.66480(9) 0.0245(5) Uani d . 1 . .
C C18 0.11013(19) -0.0572(3) 0.63480(8) 0.0255(5) Uani d . 1 . .
H H18 0.0730 0.0264 0.6189 0.031 Uiso calc R 1 . .
C C19 0.0653(2) -0.1977(3) 0.62917(9) 0.0294(6) Uani d . 1 . .
C C20 0.1191(2) -0.3231(3) 0.65164(10) 0.0344(6) Uani d . 1 . .
H H20 0.0860 -0.4180 0.6461 0.041 Uiso calc R 1 . .
C C21 0.2188(2) -0.3094(3) 0.68142(10) 0.0343(6) Uani d . 1 . .
H H21 0.2562 -0.3930 0.6972 0.041 Uiso calc R 1 . .
C C22 0.2629(2) -0.1690(3) 0.68765(9) 0.0264(5) Uani d . 1 . .
C C23 0.3726(2) 0.0180(3) 0.71287(9) 0.0280(5) Uani d . 1 . .
C C24 0.4728(2) 0.0833(3) 0.74241(10) 0.0409(7) Uani d . 1 . .
H H24A 0.5345 0.0792 0.7223 0.061 Uiso calc R 1 . .
H H24B 0.4921 0.0272 0.7739 0.061 Uiso calc R 1 . .
H H24C 0.4581 0.1867 0.7505 0.061 Uiso calc R 1 . .
C C25 0.33763(19) 0.2705(2) 0.60925(8) 0.0228(5) Uani d . 1 . .
H H25 0.4133 0.2260 0.6165 0.027 Uiso calc R 1 . .
C C26 0.3509(2) 0.4326(3) 0.59471(9) 0.0308(6) Uani d . 1 . .
H H26A 0.2773 0.4808 0.5888 0.037 Uiso calc R 1 . .
H H26B 0.3963 0.4853 0.6228 0.037 Uiso calc R 1 . .
C C27 0.4067(2) 0.4425(3) 0.54673(9) 0.0332(6) Uani d . 1 . .
H H27A 0.4125 0.5476 0.5369 0.040 Uiso calc R 1 . .
H H27B 0.4825 0.4015 0.5536 0.040 Uiso calc R 1 . .
C C28 0.3413(2) 0.3575(3) 0.50351(10) 0.0354(6) Uani d . 1 . .
H H28A 0.3803 0.3627 0.4732 0.043 Uiso calc R 1 . .
H H28B 0.2675 0.4035 0.4948 0.043 Uiso calc R 1 . .
C C29 0.3274(2) 0.1960(3) 0.51799(9) 0.0320(6) Uani d . 1 . .
H H29A 0.4009 0.1474 0.5233 0.038 Uiso calc R 1 . .
H H29B 0.2813 0.1442 0.4899 0.038 Uiso calc R 1 . .
C C30 0.2729(2) 0.1827(3) 0.56638(9) 0.0268(5) Uani d . 1 . .
H H30A 0.1960 0.2204 0.5599 0.032 Uiso calc R 1 . .
H H30B 0.2700 0.0772 0.5763 0.032 Uiso calc R 1 . .

loop_
_atom_site_aniso_label
_atom_site_aniso_U_11
_atom_site_aniso_U_22
_atom_site_aniso_U_33
_atom_site_aniso_U_12
_atom_site_aniso_U_13
_atom_site_aniso_U_23
Br1 0.03958(16) 0.03535(16) 0.04353(17) 0.01601(13) -0.00135(12) 0.00518(12)
Br2 0.03332(16) 0.0532(2) 0.04619(18) -0.01426(14) 0.00714(13) -0.00397(14)
S1 0.0269(3) 0.0171(3) 0.0293(3) -0.0007(2) 0.0049(2) 0.0014(2)
S2 0.0371(4) 0.0203(3) 0.0308(3) -0.0019(3) 0.0129(3) -0.0023(3)
O1 0.0235(9) 0.0308(9) 0.0279(9) -0.0036(7) 0.0006(7) -0.0047(7)
O2 0.0271(9) 0.0309(10) 0.0486(11) -0.0076(8) 0.0112(8) -0.0029(8)
O3 0.0353(10) 0.0293(10) 0.0293(9) 0.0065(8) 0.0042(8) 0.0044(7)
O4 0.0382(11) 0.0323(10) 0.0534(12) 0.0061(9) 0.0198(9) 0.0080(9)
C1 0.0218(11) 0.0199(12) 0.0220(12) -0.0012(9) 0.0039(9) 0.0018(9)
C2 0.0228(11) 0.0183(11) 0.0208(11) 0.0000(9) 0.0082(9) 0.0006(9)
C3 0.0247(12) 0.0204(12) 0.0241(12) 0.0001(10) 0.0042(10) -0.0001(10)
C4 0.0259(13) 0.0246(13) 0.0254(12) 0.0037(10) 0.0072(10) 0.0033(10)
C5 0.0348(14) 0.0185(12) 0.0387(15) 0.0010(11) 0.0134(12) -0.0005(11)
C6 0.0327(14) 0.0230(13) 0.0335(14) -0.0071(11) 0.0084(11) -0.0091(11)
C7 0.0210(12) 0.0294(13) 0.0216(12) -0.0024(10) 0.0042(9) -0.0036(10)
C8 0.0259(12) 0.0292(13) 0.0199(12) 0.0012(10) 0.0044(9) 0.0018(10)
C9 0.0253(13) 0.0486(16) 0.0312(14) 0.0070(12) 0.0008(11) 0.0059(12)
C10 0.0250(12) 0.0206(12) 0.0248(12) 0.0030(10) 0.0039(10) -0.0004(9)
C11 0.0257(14) 0.0558(18) 0.0375(15) 0.0042(13) 0.0071(12) -0.0041(13)
C12 0.0397(17) 0.086(2) 0.0462(19) 0.0061(18) 0.0204(14) 0.0000(18)
C13 0.085(3) 0.065(2) 0.0386(18) 0.024(2) 0.0271(18) -0.0063(16)
C14 0.076(2) 0.0350(16) 0.0340(16) 0.0026(16) 0.0017(15) -0.0115(13)
C15 0.0502(17) 0.0280(14) 0.0344(15) -0.0021(13) 0.0009(13) -0.0073(12)
C16 0.0299(13) 0.0203(12) 0.0240(12) -0.0002(10) 0.0091(10) -0.0014(10)
C17 0.0309(13) 0.0211(12) 0.0235(12) 0.0006(10) 0.0110(10) 0.0026(10)
C18 0.0289(13) 0.0240(13) 0.0247(13) 0.0003(10) 0.0074(10) 0.0036(10)
C19 0.0293(13) 0.0330(14) 0.0273(13) -0.0056(11) 0.0089(10) -0.0039(11)
C20 0.0456(17) 0.0212(13) 0.0396(16) -0.0063(12) 0.0168(13) -0.0025(11)
C21 0.0450(16) 0.0210(13) 0.0397(16) 0.0053(12) 0.0163(13) 0.0062(11)
C22 0.0292(13) 0.0255(13) 0.0255(13) 0.0035(11) 0.0077(10) 0.0014(10)
C23 0.0300(13) 0.0291(13) 0.0264(13) -0.0010(11) 0.0097(10) -0.0024(11)
C24 0.0311(14) 0.0576(18) 0.0338(15) -0.0026(14) 0.0037(12) -0.0087(14)
C25 0.0241(12) 0.0208(12) 0.0243(12) -0.0005(10) 0.0056(10) 0.0000(10)
C26 0.0340(14) 0.0230(13) 0.0373(15) -0.0050(11) 0.0115(11) -0.0014(11)
C27 0.0388(15) 0.0271(14) 0.0354(15) -0.0052(12) 0.0107(12) 0.0047(11)
C28 0.0452(16) 0.0323(15) 0.0292(14) -0.0009(13) 0.0065(12) 0.0069(11)
C29 0.0430(16) 0.0286(14) 0.0239(13) -0.0014(12) 0.0028(11) -0.0005(11)
C30 0.0303(13) 0.0208(12) 0.0290(13) -0.0037(10) 0.0027(10) -0.0011(10)

loop_
_atom_type_symbol
_atom_type_description
_atom_type_scat_dispersion_real
_atom_type_scat_dispersion_imag
_atom_type_scat_source
C C 0.0033 0.0016 'International Tables Vol C Tables 4.2.6.8 and 6.1.1.4'
H H 0.0000 0.0000 'International Tables Vol C Tables 4.2.6.8 and 6.1.1.4'
O O 0.0106 0.0060 'International Tables Vol C Tables 4.2.6.8 and 6.1.1.4'
S S 0.1246 0.1234 'International Tables Vol C Tables 4.2.6.8 and 6.1.1.4'
Br Br -0.2901 2.4595 'International Tables Vol C Tables 4.2.6.8 and 6.1.1.4'

loop_
_geom_angle_atom_site_label_1
_geom_angle_atom_site_label_2
_geom_angle_atom_site_label_3
_geom_angle_site_symmetry_1
_geom_angle_site_symmetry_3
_geom_angle
_geom_angle_publ_flag
O2 S1 C1 . . 107.19(10) ?
O2 S1 C10 . . 107.04(11) ?
C1 S1 C10 . . 97.81(11) ?
O4 S2 C16 . . 107.92(11) ?
O4 S2 C25 . . 107.99(11) ?
C16 S2 C25 . . 99.08(10) ?
C8 O1 C7 . . 106.39(17) ?
C22 O3 C23 . . 106.25(18) ?
C8 C1 C2 . . 107.4(2) ?
C8 C1 S1 . . 125.56(18) ?
C2 C1 S1 . . 127.08(17) ?
C3 C2 C7 . . 120.1(2) ?
C3 C2 C1 . . 135.2(2) ?
C7 C2 C1 . . 104.76(19) ?
C4 C3 C2 . . 116.4(2) ?
C4 C3 H3 . . 121.8 ?
C2 C3 H3 . . 121.8 ?
C5 C4 C3 . . 123.5(2) ?
C5 C4 Br1 . . 118.29(18) ?
C3 C4 Br1 . . 118.24(18) ?
C6 C5 C4 . . 120.1(2) ?
C6 C5 H5 . . 120.0 ?
C4 C5 H5 . . 120.0 ?
C7 C6 C5 . . 116.6(2) ?
C7 C6 H6 . . 121.7 ?
C5 C6 H6 . . 121.7 ?
O1 C7 C6 . . 125.8(2) ?
O1 C7 C2 . . 110.8(2) ?
C6 C7 C2 . . 123.4(2) ?
C1 C8 O1 . . 110.7(2) ?
C1 C8 C9 . . 132.9(2) ?
O1 C8 C9 . . 116.4(2) ?
C8 C9 H9A . . 109.5 ?
C8 C9 H9B . . 109.5 ?
H9A C9 H9B . . 109.5 ?
C8 C9 H9C . . 109.5 ?
H9A C9 H9C . . 109.5 ?
H9B C9 H9C . . 109.5 ?
C11 C10 C15 . . 111.8(2) ?
C11 C10 S1 . . 109.71(17) ?
C15 C10 S1 . . 108.77(17) ?
C11 C10 H10 . . 108.8 ?
C15 C10 H10 . . 108.8 ?
S1 C10 H10 . . 108.8 ?
C10 C11 C12 . . 110.9(2) ?
C10 C11 H11A . . 109.5 ?
C12 C11 H11A . . 109.5 ?
C10 C11 H11B . . 109.5 ?
C12 C11 H11B . . 109.5 ?
H11A C11 H11B . . 108.0 ?
C13 C12 C11 . . 111.1(3) ?
C13 C12 H12A . . 109.4 ?
C11 C12 H12A . . 109.4 ?
C13 C12 H12B . . 109.4 ?
C11 C12 H12B . . 109.4 ?
H12A C12 H12B . . 108.0 ?
C14 C13 C12 . . 110.5(2) ?
C14 C13 H13A . . 109.6 ?
C12 C13 H13A . . 109.6 ?
C14 C13 H13B . . 109.6 ?
C12 C13 H13B . . 109.6 ?
H13A C13 H13B . . 108.1 ?
C13 C14 C15 . . 111.4(2) ?
C13 C14 H14A . . 109.4 ?
C15 C14 H14A . . 109.4 ?
C13 C14 H14B . . 109.4 ?
C15 C14 H14B . . 109.4 ?
H14A C14 H14B . . 108.0 ?
C14 C15 C10 . . 109.8(2) ?
C14 C15 H15A . . 109.7 ?
C10 C15 H15A . . 109.7 ?
C14 C15 H15B . . 109.7 ?
C10 C15 H15B . . 109.7 ?
H15A C15 H15B . . 108.2 ?
C23 C16 C17 . . 107.3(2) ?
C23 C16 S2 . . 122.95(19) ?
C17 C16 S2 . . 129.71(18) ?
C18 C17 C22 . . 119.5(2) ?
C18 C17 C16 . . 136.0(2) ?
C22 C17 C16 . . 104.4(2) ?
C19 C18 C17 . . 116.9(2) ?
C19 C18 H18 . . 121.6 ?
C17 C18 H18 . . 121.6 ?
C18 C19 C20 . . 122.7(2) ?
C18 C19 Br2 . . 118.84(19) ?
C20 C19 Br2 . . 118.43(19) ?
C21 C20 C19 . . 120.2(2) ?
C21 C20 H20 . . 119.9 ?
C19 C20 H20 . . 119.9 ?
C20 C21 C22 . . 117.1(2) ?
C20 C21 H21 . . 121.4 ?
C22 C21 H21 . . 121.4 ?
O3 C22 C21 . . 125.5(2) ?
O3 C22 C17 . . 111.0(2) ?
C21 C22 C17 . . 123.5(2) ?
C16 C23 O3 . . 111.0(2) ?
C16 C23 C24 . . 133.1(2) ?
O3 C23 C24 . . 116.0(2) ?
C23 C24 H24A . . 109.5 ?
C23 C24 H24B . . 109.5 ?
H24A C24 H24B . . 109.5 ?
C23 C24 H24C . . 109.5 ?
H24A C24 H24C . . 109.5 ?
H24B C24 H24C . . 109.5 ?
C30 C25 C26 . . 111.8(2) ?
C30 C25 S2 . . 113.65(16) ?
C26 C25 S2 . . 107.45(15) ?
C30 C25 H25 . . 107.9 ?
C26 C25 H25 . . 107.9 ?
S2 C25 H25 . . 107.9 ?
C27 C26 C25 . . 110.0(2) ?
C27 C26 H26A . . 109.7 ?
C25 C26 H26A . . 109.7 ?
C27 C26 H26B . . 109.7 ?
C25 C26 H26B . . 109.7 ?
H26A C26 H26B . . 108.2 ?
C28 C27 C26 . . 110.9(2) ?
C28 C27 H27A . . 109.4 ?
C26 C27 H27A . . 109.4 ?
C28 C27 H27B . . 109.4 ?
C26 C27 H27B . . 109.4 ?
H27A C27 H27B . . 108.0 ?
C27 C28 C29 . . 110.9(2) ?
C27 C28 H28A . . 109.5 ?
C29 C28 H28A . . 109.5 ?
C27 C28 H28B . . 109.5 ?
C29 C28 H28B . . 109.5 ?
H28A C28 H28B . . 108.0 ?
C28 C29 C30 . . 111.3(2) ?
C28 C29 H29A . . 109.4 ?
C30 C29 H29A . . 109.4 ?
C28 C29 H29B . . 109.4 ?
C30 C29 H29B . . 109.4 ?
H29A C29 H29B . . 108.0 ?
C25 C30 C29 . . 110.5(2) ?
C25 C30 H30A . . 109.6 ?
C29 C30 H30A . . 109.6 ?
C25 C30 H30B . . 109.6 ?
C29 C30 H30B . . 109.6 ?
H30A C30 H30B . . 108.1 ?

loop_
_geom_bond_atom_site_label_1
_geom_bond_atom_site_label_2
_geom_bond_site_symmetry_2
_geom_bond_distance
_geom_bond_publ_flag
Br1 C4 . 1.899(2) ?
Br2 C19 . 1.902(3) ?
S1 O2 . 1.4901(18) ?
S1 C1 . 1.755(2) ?
S1 C10 . 1.815(2) ?
S2 O4 . 1.483(2) ?
S2 C16 . 1.765(2) ?
S2 C25 . 1.824(2) ?
O1 C8 . 1.374(3) ?
O1 C7 . 1.375(3) ?
O3 C22 . 1.376(3) ?
O3 C23 . 1.377(3) ?
C1 C8 . 1.357(3) ?
C1 C2 . 1.442(3) ?
C2 C3 . 1.388(3) ?
C2 C7 . 1.388(3) ?
C3 C4 . 1.387(3) ?
C3 H3 . 0.9500 ?
C4 C5 . 1.386(3) ?
C5 C6 . 1.385(4) ?
C5 H5 . 0.9500 ?
C6 C7 . 1.383(3) ?
C6 H6 . 0.9500 ?
C8 C9 . 1.480(3) ?
C9 H9A . 0.9800 ?
C9 H9B . 0.9800 ?
C9 H9C . 0.9800 ?
C10 C11 . 1.520(3) ?
C10 C15 . 1.524(3) ?
C10 H10 . 1.0000 ?
C11 C12 . 1.527(4) ?
C11 H11A . 0.9900 ?
C11 H11B . 0.9900 ?
C12 C13 . 1.519(5) ?
C12 H12A . 0.9900 ?
C12 H12B . 0.9900 ?
C13 C14 . 1.513(5) ?
C13 H13A . 0.9900 ?
C13 H13B . 0.9900 ?
C14 C15 . 1.517(4) ?
C14 H14A . 0.9900 ?
C14 H14B . 0.9900 ?
C15 H15A . 0.9900 ?
C15 H15B . 0.9900 ?
C16 C23 . 1.353(3) ?
C16 C17 . 1.451(3) ?
C17 C18 . 1.388(3) ?
C17 C22 . 1.390(3) ?
C18 C19 . 1.382(3) ?
C18 H18 . 0.9500 ?
C19 C20 . 1.401(4) ?
C20 C21 . 1.364(4) ?
C20 H20 . 0.9500 ?
C21 C22 . 1.378(3) ?
C21 H21 . 0.9500 ?
C23 C24 . 1.483(3) ?
C24 H24A . 0.9800 ?
C24 H24B . 0.9800 ?
C24 H24C . 0.9800 ?
C25 C30 . 1.521(3) ?
C25 C26 . 1.528(3) ?
C25 H25 . 1.0000 ?
C26 C27 . 1.528(3) ?
C26 H26A . 0.9900 ?
C26 H26B . 0.9900 ?
C27 C28 . 1.517(4) ?
C27 H27A . 0.9900 ?
C27 H27B . 0.9900 ?
C28 C29 . 1.523(3) ?
C28 H28A . 0.9900 ?
C28 H28B . 0.9900 ?
C29 C30 . 1.532(3) ?
C29 H29A . 0.9900 ?
C29 H29B . 0.9900 ?
C30 H30A . 0.9900 ?
C30 H30B . 0.9900 ?

loop_
_geom_hbond_atom_site_label_D
_geom_hbond_atom_site_label_H
_geom_hbond_atom_site_label_A
_geom_hbond_site_symmetry_A
_geom_hbond_distance_DH
_geom_hbond_distance_HA
_geom_hbond_distance_DA
_geom_hbond_angle_DHA
C5 H5 O2 1_565 0.95 2.56 3.495(3) 170
C25 H25 O2 . 1.00 2.57 3.409(3) 142

loop_
_geom_torsion_atom_site_label_1
_geom_torsion_atom_site_label_2
_geom_torsion_atom_site_label_3
_geom_torsion_atom_site_label_4
_geom_torsion_site_symmetry_1
_geom_torsion_site_symmetry_2
_geom_torsion_site_symmetry_3
_geom_torsion_site_symmetry_4
_geom_torsion
_geom_torsion_publ_flag
O2 S1 C1 C8 . . . . 144.0(2) ?
C10 S1 C1 C8 . . . . -105.3(2) ?
O2 S1 C1 C2 . . . . -35.5(2) ?
C10 S1 C1 C2 . . . . 75.1(2) ?
C8 C1 C2 C3 . . . . 177.8(2) ?
S1 C1 C2 C3 . . . . -2.5(4) ?
C8 C1 C2 C7 . . . . -0.7(2) ?
S1 C1 C2 C7 . . . . 178.90(17) ?
C7 C2 C3 C4 . . . . -0.2(3) ?
C1 C2 C3 C4 . . . . -178.6(2) ?
C2 C3 C4 C5 . . . . -0.5(3) ?
C2 C3 C4 Br1 . . . . 179.47(16) ?
C3 C4 C5 C6 . . . . 0.0(4) ?
Br1 C4 C5 C6 . . . . -179.90(18) ?
C4 C5 C6 C7 . . . . 1.0(3) ?
C8 O1 C7 C6 . . . . -179.9(2) ?
C8 O1 C7 C2 . . . . -0.7(2) ?
C5 C6 C7 O1 . . . . 177.4(2) ?
C5 C6 C7 C2 . . . . -1.6(4) ?
C3 C2 C7 O1 . . . . -177.94(19) ?
C1 C2 C7 O1 . . . . 0.9(2) ?
C3 C2 C7 C6 . . . . 1.3(4) ?
C1 C2 C7 C6 . . . . -179.9(2) ?
C2 C1 C8 O1 . . . . 0.3(3) ?
S1 C1 C8 O1 . . . . -179.31(15) ?
C2 C1 C8 C9 . . . . -175.8(2) ?
S1 C1 C8 C9 . . . . 4.5(4) ?
C7 O1 C8 C1 . . . . 0.2(2) ?
C7 O1 C8 C9 . . . . 177.06(19) ?
O2 S1 C10 C11 . . . . 179.02(18) ?
C1 S1 C10 C11 . . . . 68.28(19) ?
O2 S1 C10 C15 . . . . -58.37(19) ?
C1 S1 C10 C15 . . . . -169.11(17) ?
C15 C10 C11 C12 . . . . 54.9(3) ?
S1 C10 C11 C12 . . . . 175.7(2) ?
C10 C11 C12 C13 . . . . -54.7(4) ?
C11 C12 C13 C14 . . . . 56.2(4) ?
C12 C13 C14 C15 . . . . -58.1(3) ?
C13 C14 C15 C10 . . . . 57.5(3) ?
C11 C10 C15 C14 . . . . -56.0(3) ?
S1 C10 C15 C14 . . . . -177.3(2) ?
O4 S2 C16 C23 . . . . -152.5(2) ?
C25 S2 C16 C23 . . . . 95.1(2) ?
O4 S2 C16 C17 . . . . 25.0(2) ?
C25 S2 C16 C17 . . . . -87.4(2) ?
C23 C16 C17 C18 . . . . 177.1(3) ?
S2 C16 C17 C18 . . . . -0.7(4) ?
C23 C16 C17 C22 . . . . -1.5(2) ?
S2 C16 C17 C22 . . . . -179.34(18) ?
C22 C17 C18 C19 . . . . -0.5(3) ?
C16 C17 C18 C19 . . . . -179.0(2) ?
C17 C18 C19 C20 . . . . -0.9(4) ?
C17 C18 C19 Br2 . . . . 177.68(16) ?
C18 C19 C20 C21 . . . . 1.4(4) ?
Br2 C19 C20 C21 . . . . -177.15(19) ?
C19 C20 C21 C22 . . . . -0.5(4) ?
C23 O3 C22 C21 . . . . -179.3(2) ?
C23 O3 C22 C17 . . . . 0.4(3) ?
C20 C21 C22 O3 . . . . 178.7(2) ?
C20 C21 C22 C17 . . . . -0.9(4) ?
C18 C17 C22 O3 . . . . -178.2(2) ?
C16 C17 C22 O3 . . . . 0.7(2) ?
C18 C17 C22 C21 . . . . 1.4(4) ?
C16 C17 C22 C21 . . . . -179.6(2) ?
C17 C16 C23 O3 . . . . 1.9(3) ?
S2 C16 C23 O3 . . . . 179.85(15) ?
C17 C16 C23 C24 . . . . -178.5(2) ?
S2 C16 C23 C24 . . . . -0.5(4) ?
C22 O3 C23 C16 . . . . -1.4(3) ?
C22 O3 C23 C24 . . . . 178.9(2) ?
O4 S2 C25 C30 . . . . -48.50(19) ?
C16 S2 C25 C30 . . . . 63.80(19) ?
O4 S2 C25 C26 . . . . 75.73(18) ?
C16 S2 C25 C26 . . . . -171.97(17) ?
C30 C25 C26 C27 . . . . -56.7(3) ?
S2 C25 C26 C27 . . . . 177.98(17) ?
C25 C26 C27 C28 . . . . 57.1(3) ?
C26 C27 C28 C29 . . . . -57.3(3) ?
C27 C28 C29 C30 . . . . 56.1(3) ?
C26 C25 C30 C29 . . . . 55.7(3) ?
S2 C25 C30 C29 . . . . 177.52(16) ?
C28 C29 C30 C25 . . . . -55.0(3) ?
